data_7113059
loop_
_publ_author_name
'Lu, Yimin'
'Geib, Steven J.'
'Damodaran, Krishnan'
'Sui, Bin'
'Zhang, Zijuan'
'Curran, Dennis P.'
'Zhang, Wei'

_publ_section_title
;
 Fluorous diastereomeric mixture synthesis (FDMS) of hydantoin-fused
 hexahydrochromeno[4,3-b]pyrroles.
;
_journal_issue 40
_journal_name_full 'Chemical communications (Cambridge, England)'
_journal_page_first 7578
_journal_page_last 7580
_journal_paper_doi 10.1039/c0cc01967d
_journal_volume 46
_journal_year 2010
_chemical_formula_moiety 'C24 H23 Br N2 O6'
_chemical_formula_sum 'C24 H23 Br N2 O6'
_chemical_formula_weight 515.35
_chemical_name_systematic
;
?
;
_space_group_IT_number 14
_symmetry_cell_setting monoclinic
_symmetry_space_group_name_Hall '-P 2ybc'
_symmetry_space_group_name_H-M 'P 1 21/c 1'
_atom_sites_solution_hydrogens difmap
_atom_sites_solution_primary heavy
_atom_sites_solution_secondary difmap
_audit_creation_method SHELXL-97
_cell_angle_alpha 90.00
_cell_angle_beta 90.825(4)
_cell_angle_gamma 90.00
_cell_formula_units_Z 4
_cell_length_a 13.396(2)
_cell_length_b 6.8114(12)
_cell_length_c 24.048(4)
_cell_measurement_reflns_used 3976
_cell_measurement_temperature 173(2)
_cell_measurement_theta_max 26.188
_cell_measurement_theta_min 2.260
_cell_volume 2194.0(6)
_computing_cell_refinement 'Bruker SMART'
_computing_data_collection 'Bruker SMART'
_computing_data_reduction 'Bruker SAINT'
_computing_molecular_graphics 'Bruker SHELXTL'
_computing_publication_material 'Bruker SHELXTL'
_computing_structure_refinement 'SHELXL-97 (Sheldrick, 1997)'
_computing_structure_solution 'SHELXS-97 (Sheldrick, 1990)'
_diffrn_ambient_temperature 173(2)
_diffrn_measured_fraction_theta_full 0.994
_diffrn_measured_fraction_theta_max 0.916
_diffrn_measurement_device_type 'Bruker Smart Apex CCD'
_diffrn_measurement_method 'phi and omega scans'
_diffrn_radiation_monochromator graphite
_diffrn_radiation_source 'fine-focus sealed tube'
_diffrn_radiation_type MoK\a
_diffrn_radiation_wavelength 0.71073
_diffrn_reflns_av_R_equivalents 0.0536
_diffrn_reflns_av_sigmaI/netI 0.0583
_diffrn_reflns_limit_h_max 19
_diffrn_reflns_limit_h_min -19
_diffrn_reflns_limit_k_max 9
_diffrn_reflns_limit_k_min -9
_diffrn_reflns_limit_l_max 34
_diffrn_reflns_limit_l_min -34
_diffrn_reflns_number 26044
_diffrn_reflns_theta_full 30.00
_diffrn_reflns_theta_max 32.40
_diffrn_reflns_theta_min 1.69
_exptl_absorpt_coefficient_mu 1.919
_exptl_absorpt_correction_T_max 0.9447
_exptl_absorpt_correction_T_min 0.5532
_exptl_absorpt_correction_type multi-scan
_exptl_absorpt_process_details 'Bruker Sadabs'
_exptl_crystal_colour colorless
_exptl_crystal_density_diffrn 1.560
_exptl_crystal_density_method 'not measured'
_exptl_crystal_description needle
_exptl_crystal_F_000 1056
_exptl_crystal_size_max 0.35
_exptl_crystal_size_mid 0.03
_exptl_crystal_size_min 0.03
_refine_diff_density_max 0.810
_refine_diff_density_min -0.402
_refine_diff_density_rms 0.085
_refine_ls_extinction_method none
_refine_ls_goodness_of_fit_ref 0.934
_refine_ls_hydrogen_treatment refall
_refine_ls_matrix_type full
_refine_ls_number_parameters 390
_refine_ls_number_reflns 7225
_refine_ls_number_restraints 0
_refine_ls_restrained_S_all 0.934
_refine_ls_R_factor_all 0.0807
_refine_ls_R_factor_gt 0.0482
_refine_ls_shift/su_max 0.001
_refine_ls_shift/su_mean 0.000
_refine_ls_structure_factor_coef Fsqd
_refine_ls_weighting_details 'calc w=1/[\s^2^(Fo^2^)+(0.0780P)^2^+0.0000P] where P=(Fo^2^+2Fc^2^)/3'
_refine_ls_weighting_scheme calc
_refine_ls_wR_factor_gt 0.1153
_refine_ls_wR_factor_ref 0.1345
_reflns_number_gt 5011
_reflns_number_total 7225
_reflns_threshold_expression >2sigma(I)
_cod_data_source_file c0cc01967d.txt
_cod_data_source_block wz7231s
_cod_depositor_comments
;
The following automatic conversions were performed:

'_symmetry_cell_setting' value 'Monoclinic' changed to 'monoclinic'
according to
/usr/data/users/saulius/automatic-downloads/retrospective/RSC/lib/dictionaries/cif_core.dic
dictionary named 'cif_core.dic' version 2.4.2 from
2011-04-26.

'_exptl_absorpt_correction_type' value 'Multi-scan'
changed to 'multi-scan' according to
/usr/data/users/saulius/automatic-downloads/retrospective/RSC/lib/dictionaries/cif_core.dic
dictionary named 'cif_core.dic' version 2.4.2 from 2011-04-26.

Automatic conversion script
Id: cif_fix_values 2281 2013-09-26 08:29:07Z andrius 
;
_cod_original_cell_volume 2194.1(7)
_cod_original_sg_symbol_H-M 'P 21/c'
_cod_database_code 7113059

loop_
_symmetry_equiv_pos_as_xyz
'x, y, z'
'-x, y+1/2, -z+1/2'
'-x, -y, -z'
'x, -y-1/2, z-1/2'

loop_
_atom_site_label
_atom_site_type_symbol
_atom_site_fract_x
_atom_site_fract_y
_atom_site_fract_z
_atom_site_U_iso_or_equiv
_atom_site_adp_type
_atom_site_occupancy
_atom_site_symmetry_multiplicity
_atom_site_calc_flag
Br Br 0.588920(19) 0.83949(4) 0.592444(12) 0.03566(10) Uani 1 1 d
N1 N 0.08999(14) 0.3774(3) 0.61965(8) 0.0197(4) Uani 1 1 d
O1 O 0.40901(13) 0.0996(3) 0.68479(7) 0.0296(4) Uani 1 1 d
C1 C 0.52654(17) 0.6140(4) 0.62319(11) 0.0259(5) Uani 1 1 d
N2 N 0.23353(13) 0.3184(2) 0.57561(8) 0.0175(3) Uani 1 1 d
O2 O 0.13994(13) -0.2937(2) 0.52223(7) 0.0265(4) Uani 1 1 d
C2 C 0.55731(19) 0.5433(4) 0.67437(12) 0.0328(6) Uani 1 1 d
H2 H 0.605(2) 0.608(4) 0.6955(12) 0.034(8) Uiso 1 1 d
O3 O 0.29405(12) -0.1922(2) 0.50020(7) 0.0256(4) Uani 1 1 d
C3 C 0.5156(2) 0.3718(4) 0.69444(12) 0.0328(6) Uani 1 1 d
H3 H 0.532(2) 0.315(4) 0.7302(14) 0.042(9) Uiso 1 1 d
O4 O -0.00759(12) 0.1201(2) 0.58796(8) 0.0269(4) Uani 1 1 d
C4 C 0.44291(18) 0.2719(4) 0.66326(10) 0.0247(5) Uani 1 1 d
O5 O 0.22887(11) 0.5696(2) 0.64130(7) 0.0232(3) Uani 1 1 d
C5 C 0.31746(18) 0.0260(4) 0.66084(10) 0.0243(5) Uani 1 1 d
H5A H 0.262(2) 0.109(4) 0.6750(11) 0.023(7) Uiso 1 1 d
H5B H 0.3104(19) -0.106(4) 0.6729(10) 0.016(6) Uiso 1 1 d
O6 O -0.20677(14) 0.7541(3) 0.73931(7) 0.0325(4) Uani 1 1 d
C6 C 0.31850(16) 0.0252(3) 0.59768(9) 0.0200(4) Uani 1 1 d
H6 H 0.371(2) -0.063(4) 0.5837(10) 0.025(7) Uiso 1 1 d
C7 C 0.21392(16) -0.0322(3) 0.57540(9) 0.0178(4) Uani 1 1 d
H7 H 0.176(2) -0.096(4) 0.6059(11) 0.028(7) Uiso 1 1 d
C8 C 0.16329(16) 0.1650(3) 0.55655(9) 0.0181(4) Uani 1 1 d
C9 C 0.07003(16) 0.2102(3) 0.58903(9) 0.0210(4) Uani 1 1 d
C10 C 0.19079(16) 0.4363(3) 0.61522(9) 0.0187(4) Uani 1 1 d
C11 C 0.33574(15) 0.2362(3) 0.57737(9) 0.0187(4) Uani 1 1 d
H11 H 0.3622(17) 0.230(4) 0.5383(10) 0.014(6) Uiso 1 1 d
C12 C 0.41026(16) 0.3468(3) 0.61236(10) 0.0200(4) Uani 1 1 d
C13 C 0.45376(16) 0.5188(3) 0.59230(10) 0.0231(4) Uani 1 1 d
H13 H 0.436(2) 0.565(4) 0.5578(12) 0.032(7) Uiso 1 1 d
C14 C 0.21048(17) -0.1878(3) 0.53012(9) 0.0202(4) Uani 1 1 d
C15 C 0.2997(2) -0.3482(4) 0.45811(12) 0.0309(6) Uani 1 1 d
H15A H 0.278(2) -0.472(5) 0.4752(12) 0.036(8) Uiso 1 1 d
H15B H 0.372(3) -0.359(4) 0.4521(13) 0.041(9) Uiso 1 1 d
C16 C 0.2441(2) -0.2970(5) 0.40572(12) 0.0343(6) Uani 1 1 d
H16A H 0.174(3) -0.275(5) 0.4146(14) 0.052(10) Uiso 1 1 d
H16B H 0.267(3) -0.182(5) 0.3904(15) 0.049(10) Uiso 1 1 d
H16C H 0.251(3) -0.388(5) 0.3801(15) 0.050(10) Uiso 1 1 d
C17 C 0.13968(19) 0.1821(3) 0.49461(10) 0.0231(4) Uani 1 1 d
H17A H 0.199(2) 0.167(3) 0.4738(11) 0.021(7) Uiso 1 1 d
H17B H 0.093(2) 0.086(4) 0.4831(11) 0.028(7) Uiso 1 1 d
H17C H 0.115(2) 0.308(4) 0.4895(12) 0.028(7) Uiso 1 1 d
C18 C -0.02888(18) 0.3875(3) 0.69540(10) 0.0248(5) Uani 1 1 d
H18 H -0.009(2) 0.260(4) 0.7046(11) 0.024(7) Uiso 1 1 d
C19 C -0.1035(2) 0.4833(4) 0.72392(10) 0.0272(5) Uani 1 1 d
H19 H -0.134(2) 0.424(5) 0.7528(13) 0.041(8) Uiso 1 1 d
C20 C -0.13335(18) 0.6716(3) 0.70815(10) 0.0234(5) Uani 1 1 d
C21 C -0.08783(17) 0.7641(3) 0.66359(9) 0.0232(4) Uani 1 1 d
H21 H -0.107(2) 0.890(4) 0.6500(11) 0.026(7) Uiso 1 1 d
C22 C -0.01353(17) 0.6652(3) 0.63469(10) 0.0217(4) Uani 1 1 d
H22 H 0.014(2) 0.731(5) 0.6055(13) 0.038(8) Uiso 1 1 d
C23 C 0.01597(16) 0.4805(3) 0.65086(9) 0.0201(4) Uani 1 1 d
C24 C -0.2352(2) 0.9509(4) 0.72730(13) 0.0338(6) Uani 1 1 d
H24A H -0.177(2) 1.041(5) 0.7321(13) 0.048(9) Uiso 1 1 d
H24B H -0.261(3) 0.960(5) 0.6883(15) 0.055(10) Uiso 1 1 d
H24C H -0.282(2) 0.976(4) 0.7539(13) 0.037(8) Uiso 1 1 d

loop_
_atom_site_aniso_label
_atom_site_aniso_U_11
_atom_site_aniso_U_22
_atom_site_aniso_U_33
_atom_site_aniso_U_23
_atom_site_aniso_U_13
_atom_site_aniso_U_12
Br 0.02611(14) 0.02927(14) 0.0517(2) -0.00556(11) 0.00402(11) -0.01030(10)
N1 0.0180(8) 0.0152(8) 0.0260(10) -0.0038(7) 0.0014(7) -0.0016(6)
O1 0.0310(9) 0.0306(9) 0.0269(9) 0.0047(7) -0.0088(7) -0.0065(7)
C1 0.0174(10) 0.0260(11) 0.0343(13) -0.0071(10) 0.0027(9) -0.0043(8)
N2 0.0159(8) 0.0141(8) 0.0225(9) -0.0018(7) -0.0016(7) -0.0016(6)
O2 0.0279(9) 0.0217(8) 0.0298(9) -0.0029(7) -0.0004(7) -0.0067(7)
C2 0.0227(11) 0.0394(14) 0.0362(14) -0.0133(12) -0.0035(10) -0.0058(10)
O3 0.0202(8) 0.0278(9) 0.0289(9) -0.0102(7) 0.0026(6) -0.0002(6)
C3 0.0303(13) 0.0397(15) 0.0281(13) -0.0037(11) -0.0070(10) -0.0068(11)
O4 0.0187(8) 0.0230(8) 0.0390(10) -0.0054(7) 0.0004(7) -0.0050(6)
C4 0.0235(11) 0.0272(11) 0.0234(11) -0.0033(9) -0.0006(9) -0.0021(9)
O5 0.0228(8) 0.0180(7) 0.0286(9) -0.0046(6) -0.0026(6) -0.0024(6)
C5 0.0283(12) 0.0226(11) 0.0217(11) 0.0018(9) -0.0048(9) -0.0033(9)
O6 0.0374(10) 0.0277(9) 0.0328(10) 0.0034(8) 0.0136(8) 0.0073(8)
C6 0.0185(10) 0.0185(10) 0.0229(11) -0.0011(8) -0.0032(8) 0.0019(8)
C7 0.0198(9) 0.0147(9) 0.0189(10) -0.0017(8) 0.0013(8) 0.0007(7)
C8 0.0172(9) 0.0139(9) 0.0233(10) -0.0034(8) -0.0023(8) -0.0024(7)
C9 0.0195(10) 0.0176(9) 0.0258(11) -0.0001(8) -0.0014(8) 0.0012(8)
C10 0.0191(9) 0.0159(9) 0.0209(10) 0.0013(8) -0.0007(8) 0.0003(8)
C11 0.0153(9) 0.0192(9) 0.0216(10) -0.0015(8) 0.0000(8) -0.0005(8)
C12 0.0155(9) 0.0205(10) 0.0241(11) -0.0036(8) -0.0008(8) 0.0003(8)
C13 0.0181(10) 0.0232(11) 0.0282(12) -0.0030(9) 0.0008(9) -0.0009(8)
C14 0.0217(10) 0.0168(9) 0.0221(10) 0.0001(8) -0.0006(8) 0.0011(8)
C15 0.0308(13) 0.0300(13) 0.0319(14) -0.0117(11) 0.0005(10) 0.0090(10)
C16 0.0351(15) 0.0389(15) 0.0290(13) -0.0079(12) 0.0016(11) 0.0009(12)
C17 0.0289(12) 0.0197(10) 0.0207(11) -0.0009(9) -0.0045(9) -0.0017(9)
C18 0.0300(12) 0.0191(10) 0.0254(12) 0.0023(9) -0.0008(9) 0.0021(9)
C19 0.0375(13) 0.0241(11) 0.0201(11) 0.0038(9) 0.0068(10) -0.0008(10)
C20 0.0228(11) 0.0235(11) 0.0239(11) -0.0014(9) 0.0034(9) 0.0020(8)
C21 0.0253(11) 0.0183(10) 0.0260(11) 0.0008(9) 0.0028(9) 0.0007(9)
C22 0.0208(10) 0.0195(10) 0.0250(11) 0.0025(9) 0.0038(8) -0.0011(8)
C23 0.0176(9) 0.0194(10) 0.0232(11) -0.0027(8) -0.0007(8) 0.0012(8)
C24 0.0368(15) 0.0296(13) 0.0354(15) -0.0008(11) 0.0109(12) 0.0092(11)

loop_
_atom_type_symbol
_atom_type_description
_atom_type_scat_dispersion_real
_atom_type_scat_dispersion_imag
_atom_type_scat_source
C C 0.0033 0.0016 'International Tables Vol C Tables 4.2.6.8 and 6.1.1.4'
H H 0.0000 0.0000 'International Tables Vol C Tables 4.2.6.8 and 6.1.1.4'
N N 0.0061 0.0033 'International Tables Vol C Tables 4.2.6.8 and 6.1.1.4'
O O 0.0106 0.0060 'International Tables Vol C Tables 4.2.6.8 and 6.1.1.4'
Br Br -0.2901 2.4595 'International Tables Vol C Tables 4.2.6.8 and 6.1.1.4'

loop_
_geom_angle_atom_site_label_1
_geom_angle_atom_site_label_2
_geom_angle_atom_site_label_3
_geom_angle
C9 N1 C10 111.83(17)
C9 N1 C23 123.54(18)
C10 N1 C23 124.61(18)
C4 O1 C5 115.77(18)
C2 C1 C13 121.1(2)
C2 C1 Br 120.08(18)
C13 C1 Br 118.77(19)
C10 N2 C8 111.01(17)
C10 N2 C11 126.51(18)
C8 N2 C11 109.08(16)
C1 C2 C3 119.3(2)
C1 C2 H2 121.3(19)
C3 C2 H2 119.4(18)
C14 O3 C15 115.98(19)
C2 C3 C4 120.3(3)
C2 C3 H3 124.3(19)
C4 C3 H3 115.3(19)
O1 C4 C12 123.2(2)
O1 C4 C3 116.7(2)
C12 C4 C3 120.1(2)
O1 C5 C6 112.44(19)
O1 C5 H5A 107.5(16)
C6 C5 H5A 111.2(16)
O1 C5 H5B 107.2(15)
C6 C5 H5B 107.8(15)
H5A C5 H5B 111(2)
C20 O6 C24 117.99(19)
C5 C6 C11 108.56(18)
C5 C6 C7 109.06(18)
C11 C6 C7 105.47(17)
C5 C6 H6 111.0(15)
C11 C6 H6 110.7(16)
C7 C6 H6 111.8(15)
C14 C7 C6 116.33(18)
C14 C7 C8 112.42(17)
C6 C7 C8 105.66(16)
C14 C7 H7 102.3(16)
C6 C7 H7 109.0(16)
C8 C7 H7 111.2(16)
N2 C8 C9 102.88(17)
N2 C8 C17 111.87(18)
C9 C8 C17 109.13(19)
N2 C8 C7 104.21(16)
C9 C8 C7 112.43(18)
C17 C8 C7 115.54(18)
O4 C9 N1 126.2(2)
O4 C9 C8 127.0(2)
N1 C9 C8 106.75(18)
O5 C10 N2 128.2(2)
O5 C10 N1 124.7(2)
N2 C10 N1 107.07(18)
N2 C11 C12 115.73(18)
N2 C11 C6 102.70(16)
C12 C11 C6 113.19(18)
N2 C11 H11 109.1(13)
C12 C11 H11 107.6(14)
C6 C11 H11 108.3(14)
C4 C12 C13 118.9(2)
C4 C12 C11 120.5(2)
C13 C12 C11 120.4(2)
C1 C13 C12 120.2(2)
C1 C13 H13 119.8(18)
C12 C13 H13 119.9(18)
O2 C14 O3 124.3(2)
O2 C14 C7 123.2(2)
O3 C14 C7 112.55(18)
O3 C15 C16 112.4(2)
O3 C15 H15A 108.3(17)
C16 C15 H15A 113.8(17)
O3 C15 H15B 102.6(18)
C16 C15 H15B 111.9(19)
H15A C15 H15B 107(2)
C15 C16 H16A 108.7(19)
C15 C16 H16B 112(2)
H16A C16 H16B 107(3)
C15 C16 H16C 112(2)
H16A C16 H16C 111(3)
H16B C16 H16C 106(3)
C8 C17 H17A 109.9(17)
C8 C17 H17B 111.1(16)
H17A C17 H17B 109(2)
C8 C17 H17C 105.7(18)
H17A C17 H17C 109(2)
H17B C17 H17C 111(2)
C19 C18 C23 119.4(2)
C19 C18 H18 121.8(16)
C23 C18 H18 118.8(16)
C18 C19 C20 120.3(2)
C18 C19 H19 120(2)
C20 C19 H19 120(2)
O6 C20 C21 124.3(2)
O6 C20 C19 115.8(2)
C21 C20 C19 119.9(2)
C20 C21 C22 119.3(2)
C20 C21 H21 123.8(16)
C22 C21 H21 116.9(16)
C23 C22 C21 120.4(2)
C23 C22 H22 124(2)
C21 C22 H22 116(2)
C22 C23 C18 120.7(2)
C22 C23 N1 119.9(2)
C18 C23 N1 119.3(2)
O6 C24 H24A 110.3(19)
O6 C24 H24B 110(2)
H24A C24 H24B 109(3)
O6 C24 H24C 102.5(19)
H24A C24 H24C 110(3)
H24B C24 H24C 115(3)

loop_
_geom_bond_atom_site_label_1
_geom_bond_atom_site_label_2
_geom_bond_distance
Br C1 1.903(2)
N1 C9 1.380(3)
N1 C10 1.414(3)
N1 C23 1.436(3)
O1 C4 1.364(3)
O1 C5 1.438(3)
C1 C2 1.379(4)
C1 C13 1.379(3)
N2 C10 1.377(3)
N2 C8 1.475(3)
N2 C11 1.479(3)
O2 C14 1.202(3)
C2 C3 1.385(4)
C2 H2 0.93(3)
O3 C14 1.340(3)
O3 C15 1.470(3)
C3 C4 1.398(3)
C3 H3 0.96(3)
O4 C9 1.208(3)
C4 C12 1.391(3)
O5 C10 1.212(3)
C5 C6 1.519(3)
C5 H5A 0.99(3)
C5 H5B 0.95(3)
O6 C20 1.366(3)
O6 C24 1.422(3)
C6 C11 1.536(3)
C6 C7 1.543(3)
C6 H6 0.99(3)
C7 C14 1.520(3)
C7 C8 1.569(3)
C7 H7 1.00(3)
C8 C9 1.515(3)
C8 C17 1.523(3)
C11 C12 1.500(3)
C11 H11 1.01(2)
C12 C13 1.397(3)
C13 H13 0.91(3)
C15 C16 1.495(4)
C15 H15A 0.99(3)
C15 H15B 0.98(3)
C16 H16A 0.98(4)
C16 H16B 0.92(4)
C16 H16C 0.88(4)
C17 H17A 0.95(3)
C17 H17B 0.95(3)
C17 H17C 0.92(3)
C18 C19 1.384(3)
C18 C23 1.388(3)
C18 H18 0.94(3)
C19 C20 1.394(3)
C19 H19 0.90(3)
C20 C21 1.391(3)
C21 C22 1.396(3)
C21 H21 0.95(3)
C22 C23 1.373(3)
C22 H22 0.92(3)
C24 H24A 1.00(3)
C24 H24B 0.99(4)
C24 H24C 0.92(3)
